data_7013243
loop_
_publ_author_name
'Vojt\<ech Kub\'i\<cek'
'Pavel Vojt\'i\<sek'
'Jakub Rudovsk\'y'
'Petr Hermann'
'Ivan Luke\<s'

_publ_section_title
;
 Complexes of divalent transition metal ions with
 bis(aminomethyl)phosphinic acid in aqueous solution and in the solid
 state
;
_journal_issue 20
_journal_name_full 'Dalton Trans.'
_journal_page_first 3927
_journal_page_last 3938
_journal_paper_doi 10.1039/b305844a
_journal_year 2003
_chemical_formula_moiety (Co((H3NCH2)2P(O)OH)2(H2O)2Cl2)Cl2
_chemical_formula_sum 'C4 H24 Cl4 Co N4 O6 P2'
_chemical_formula_weight 486.94
_chemical_name_common 'all-trans-(Co(H2L-O)2(H2O)2Cl2)Cl2 (L = (H2NCH2)2P(O)OH )'
_chemical_name_systematic
;
all-trans-(Co(H2L-O)2(H2O)2Cl2)Cl2 (L = (H2NCH2)2P(O)OH )
;
_space_group_IT_number 14
_symmetry_cell_setting monoclinic
_symmetry_Int_Tables_number 14
_symmetry_space_group_name_Hall '-P 2yn'
_symmetry_space_group_name_H-M 'P 1 21/n 1'
_atom_sites_solution_hydrogens geom
_atom_sites_solution_primary direct
_atom_sites_solution_secondary difmap
_audit_creation_method SHELXL-97
_cell_angle_alpha 90.00
_cell_angle_beta 103.0280(15)
_cell_angle_gamma 90.00
_cell_formula_units_Z 2
_cell_length_a 8.2740(2)
_cell_length_b 7.9080(2)
_cell_length_c 13.2520(4)
_cell_measurement_reflns_used 'all data'
_cell_measurement_temperature 293(2)
_cell_measurement_theta_max 27.54
_cell_measurement_theta_min 3.16
_cell_volume 844.77(4)
_computing_cell_refinement 'COLLECT and DENZO'
_computing_data_collection 'COLLECT (Hooft, 1998) and DENZO (Otwinowski & Minor, 1997)'
_computing_data_reduction 'COLLECT and DENZO'
_computing_structure_refinement 'SHELXL-97 (Sheldrick, 1997)'
_computing_structure_solution 'SIR92 (Altomare et al., 1994)'
_diffrn_ambient_temperature 293(2)
_diffrn_detector_area_resol_mean 9.091
_diffrn_measured_fraction_theta_full 0.984
_diffrn_measured_fraction_theta_max 0.984
_diffrn_measurement_device_type 'Nonius KappaCCD area detector'
_diffrn_measurement_method '\f and \w scans to fill the Ewald sphere'
_diffrn_radiation_monochromator graphite
_diffrn_radiation_source 'fine-focus sealed tube'
_diffrn_radiation_type MoK\a
_diffrn_radiation_wavelength 0.71070
_diffrn_reflns_av_R_equivalents 0.0258
_diffrn_reflns_av_sigmaI/netI 0.0291
_diffrn_reflns_limit_h_max 10
_diffrn_reflns_limit_h_min 0
_diffrn_reflns_limit_k_max 10
_diffrn_reflns_limit_k_min 0
_diffrn_reflns_limit_l_max 16
_diffrn_reflns_limit_l_min -17
_diffrn_reflns_number 3686
_diffrn_reflns_theta_full 27.54
_diffrn_reflns_theta_max 27.54
_diffrn_reflns_theta_min 3.16
_exptl_absorpt_coefficient_mu 1.865
_exptl_crystal_colour violet
_exptl_crystal_density_diffrn 1.914
_exptl_crystal_density_meas ?
_exptl_crystal_density_method 'not measured'
_exptl_crystal_description prism
_exptl_crystal_F_000 498
_exptl_crystal_size_max 0.5mm
_exptl_crystal_size_mid 0.5mm
_exptl_crystal_size_min 0.4mm
_refine_diff_density_max 0.401
_refine_diff_density_min -0.487
_refine_diff_density_rms 0.067
_refine_ls_extinction_coef 0.032(4)
_refine_ls_extinction_expression Fc^*^=kFc[1+0.001xFc^2^\l^3^/sin(2\q)]^-1/4^
_refine_ls_extinction_method SHELXL
_refine_ls_goodness_of_fit_ref 1.113
_refine_ls_hydrogen_treatment mixed
_refine_ls_matrix_type full
_refine_ls_number_parameters 146
_refine_ls_number_reflns 1922
_refine_ls_number_restraints 0
_refine_ls_restrained_S_all 1.113
_refine_ls_R_factor_all 0.0279
_refine_ls_R_factor_gt 0.0268
_refine_ls_shift/su_max 0.001
_refine_ls_shift/su_mean 0.000
_refine_ls_structure_factor_coef Fsqd
_refine_ls_weighting_details 'calc w=1/[\s^2^(Fo^2^)+(0.0339P)^2^+0.4540P] where P=(Fo^2^+2Fc^2^)/3'
_refine_ls_weighting_scheme calc
_refine_ls_wR_factor_gt 0.0753
_refine_ls_wR_factor_ref 0.0761
_reflns_number_gt 1841
_reflns_number_total 1922
_reflns_threshold_expression >2sigma(I)
_cod_data_source_file b305844a.txt
_cod_data_source_block c5end
_cod_depositor_comments
;
The following automatic conversions were performed:

'_exptl_crystal_density_meas' value '--' was changed to '?' - the
value is perceived as not measured.

Automatic conversion script
Id: cif_fix_values 3008 2015-01-20 13:52:24Z robertas 
;
_cod_original_sg_symbol_H-M P2(1)/n
_cod_database_code 7013243

loop_
_symmetry_equiv_pos_as_xyz
'x, y, z'
'-x+1/2, y+1/2, -z+1/2'
'-x, -y, -z'
'x-1/2, -y-1/2, z-1/2'

loop_
_atom_site_label
_atom_site_type_symbol
_atom_site_fract_x
_atom_site_fract_y
_atom_site_fract_z
_atom_site_U_iso_or_equiv
_atom_site_adp_type
_atom_site_occupancy
_atom_site_symmetry_multiplicity
_atom_site_calc_flag
_atom_site_refinement_flags
_atom_site_disorder_assembly
_atom_site_disorder_group
Co Co 0.0000 0.0000 0.0000 0.01855(14) Uani 1 2 d S . .
Cl1C Cl -0.23688(6) 0.01733(6) 0.08247(3) 0.02737(15) Uani 1 1 d . . .
O3W O 0.02693(19) 0.26705(18) 0.01139(10) 0.0294(3) Uani 1 1 d . . .
H1W H 0.021(5) 0.327(6) 0.062(3) 0.108(14) Uiso 1 1 d . . .
H2W H 0.080(5) 0.320(5) -0.013(3) 0.101(14) Uiso 1 1 d . . .
P P 0.32480(5) -0.00700(5) 0.21251(3) 0.01708(14) Uani 1 1 d . . .
O1 O 0.15184(13) -0.03814(16) 0.14821(9) 0.0218(3) Uani 1 1 d . . .
O2 O 0.34275(17) 0.01785(16) 0.32649(10) 0.0269(3) Uani 1 1 d . . .
C1 C 0.45500(19) -0.1853(2) 0.19418(13) 0.0231(3) Uani 1 1 d . . .
H11 H 0.455(3) -0.260(3) 0.2463(16) 0.027(5) Uiso 1 1 d . . .
H12 H 0.559(3) -0.146(3) 0.1886(16) 0.034(6) Uiso 1 1 d . . .
C2 C 0.4102(2) 0.1764(2) 0.15937(12) 0.0214(3) Uani 1 1 d . . .
H21 H 0.322(3) 0.260(3) 0.1347(17) 0.032(6) Uiso 1 1 d . . .
H22 H 0.453(3) 0.142(3) 0.1074(17) 0.037(6) Uiso 1 1 d . . .
N1 N 0.3849(2) -0.2832(2) 0.09910(11) 0.0261(3) Uani 1 1 d . . .
H11N H 0.293(3) -0.347(3) 0.1088(16) 0.032(5) Uiso 1 1 d . . .
H12N H 0.466(3) -0.349(3) 0.0891(17) 0.041(6) Uiso 1 1 d . . .
H13N H 0.344(3) -0.220(4) 0.052(2) 0.057(8) Uiso 1 1 d . . .
N2 N 0.54647(18) 0.25961(19) 0.23590(11) 0.0246(3) Uani 1 1 d . . .
H21N H 0.609(3) 0.329(3) 0.2020(18) 0.043(6) Uiso 1 1 d . . .
H22N H 0.624(3) 0.185(4) 0.274(2) 0.054(7) Uiso 1 1 d . . .
H23N H 0.504(3) 0.323(4) 0.279(2) 0.059(8) Uiso 1 1 d . . .
Cl2 Cl 0.71951(6) 0.51287(5) 0.10309(4) 0.02811(15) Uani 1 1 d . . .

loop_
_atom_site_aniso_label
_atom_site_aniso_U_11
_atom_site_aniso_U_22
_atom_site_aniso_U_33
_atom_site_aniso_U_23
_atom_site_aniso_U_13
_atom_site_aniso_U_12
Co 0.01851(19) 0.0202(2) 0.01673(19) 0.00217(10) 0.00350(13) 0.00150(10)
Cl1C 0.0251(2) 0.0335(3) 0.0255(2) 0.00732(15) 0.01001(17) 0.00602(15)
O3W 0.0411(7) 0.0224(7) 0.0246(6) -0.0013(5) 0.0075(5) -0.0027(6)
P 0.0166(2) 0.0176(2) 0.0175(2) 0.00019(12) 0.00489(16) -0.00032(13)
O1 0.0183(5) 0.0251(6) 0.0214(6) 0.0020(5) 0.0030(4) -0.0013(5)
O2 0.0285(6) 0.0339(7) 0.0189(6) -0.0020(4) 0.0065(5) -0.0015(5)
C1 0.0212(7) 0.0205(8) 0.0275(8) 0.0023(6) 0.0051(6) 0.0023(6)
C2 0.0234(7) 0.0194(8) 0.0215(7) 0.0007(6) 0.0051(6) -0.0022(6)
N1 0.0319(7) 0.0235(8) 0.0237(7) 0.0006(6) 0.0084(6) 0.0079(7)
N2 0.0241(7) 0.0220(7) 0.0261(7) 0.0009(6) 0.0025(6) -0.0042(6)
Cl2 0.0277(3) 0.0263(3) 0.0295(2) -0.00295(14) 0.00484(17) -0.00285(15)

loop_
_atom_type_symbol
_atom_type_description
_atom_type_scat_dispersion_real
_atom_type_scat_dispersion_imag
_atom_type_scat_source
C C 0.0033 0.0016 'International Tables Vol C Tables 4.2.6.8 and 6.1.1.4'
H H 0.0000 0.0000 'International Tables Vol C Tables 4.2.6.8 and 6.1.1.4'
N N 0.0061 0.0033 'International Tables Vol C Tables 4.2.6.8 and 6.1.1.4'
O O 0.0106 0.0060 'International Tables Vol C Tables 4.2.6.8 and 6.1.1.4'
P P 0.1023 0.0942 'International Tables Vol C Tables 4.2.6.8 and 6.1.1.4'
Co Co 0.3494 0.9721 'International Tables Vol C Tables 4.2.6.8 and 6.1.1.4'
Cl Cl 0.1484 0.1585 'International Tables Vol C Tables 4.2.6.8 and 6.1.1.4'

loop_
_geom_angle_atom_site_label_1
_geom_angle_atom_site_label_2
_geom_angle_atom_site_label_3
_geom_angle
_geom_angle_site_symmetry_1
_geom_angle_site_symmetry_3
_geom_angle_publ_flag
O1 Co O1 180.00(8) 3 . ?
O1 Co O3W 92.59(5) 3 3 ?
O1 Co O3W 87.41(5) . 3 ?
O1 Co O3W 87.41(5) 3 . ?
O1 Co O3W 92.59(5) . . ?
O3W Co O3W 180.00(7) 3 . ?
O1 Co Cl1C 92.24(3) 3 . ?
O1 Co Cl1C 87.76(3) . . ?
O3W Co Cl1C 90.32(4) 3 . ?
O3W Co Cl1C 89.68(4) . . ?
O1 Co Cl1C 87.76(3) 3 3 ?
O1 Co Cl1C 92.24(3) . 3 ?
O3W Co Cl1C 89.68(4) 3 3 ?
O3W Co Cl1C 90.32(4) . 3 ?
Cl1C Co Cl1C 180.000(17) . 3 ?
Co O3W H1W 127(3) . . ?
Co O3W H2W 127(3) . . ?
H1W O3W H2W 100(4) . . ?
O2 P O1 117.14(7) . . ?
O2 P C2 109.05(7) . . ?
O1 P C2 108.17(7) . . ?
O2 P C1 107.98(8) . . ?
O1 P C1 108.15(7) . . ?
C2 P C1 105.78(8) . . ?
P O1 Co 142.58(7) . . ?
N1 C1 P 112.81(11) . . ?
N1 C1 H11 104.0(13) . . ?
P C1 H11 107.6(13) . . ?
N1 C1 H12 107.3(13) . . ?
P C1 H12 109.6(14) . . ?
H11 C1 H12 115.6(18) . . ?
N2 C2 P 112.85(11) . . ?
N2 C2 H21 108.8(13) . . ?
P C2 H21 109.8(13) . . ?
N2 C2 H22 106.8(15) . . ?
P C2 H22 108.3(15) . . ?
H21 C2 H22 110.4(19) . . ?
C1 N1 H11N 109.8(13) . . ?
C1 N1 H12N 105.8(15) . . ?
H11N N1 H12N 111(2) . . ?
C1 N1 H13N 110(2) . . ?
H11N N1 H13N 103(2) . . ?
H12N N1 H13N 116(2) . . ?
C2 N2 H21N 110.5(14) . . ?
C2 N2 H22N 114.3(17) . . ?
H21N N2 H22N 104(2) . . ?
C2 N2 H23N 109.4(18) . . ?
H21N N2 H23N 109(2) . . ?
H22N N2 H23N 110(2) . . ?

loop_
_geom_bond_atom_site_label_1
_geom_bond_atom_site_label_2
_geom_bond_distance
_geom_bond_site_symmetry_2
_geom_bond_publ_flag
Co O1 2.1011(11) 3 ?
Co O1 2.1011(11) . ?
Co O3W 2.1253(15) 3 ?
Co O3W 2.1253(15) . ?
Co Cl1C 2.4536(4) . ?
Co Cl1C 2.4536(4) 3 ?
O3W H1W 0.83(4) . ?
O3W H2W 0.74(4) . ?
P O2 1.4969(13) . ?
P O1 1.5116(11) . ?
P C2 1.8230(16) . ?
P C1 1.8238(17) . ?
C1 N1 1.481(2) . ?
C1 H11 0.91(2) . ?
C1 H12 0.93(2) . ?
C2 N2 1.489(2) . ?
C2 H21 0.99(2) . ?
C2 H22 0.89(2) . ?
N1 H11N 0.95(2) . ?
N1 H12N 0.88(3) . ?
N1 H13N 0.81(3) . ?
N2 H21N 0.94(3) . ?
N2 H22N 0.93(3) . ?
N2 H23N 0.89(3) . ?
